data_7000122
loop_
_publ_author_name
'Sugimoto, Hideki'
'Tarumizu, Makoto'
'Tanaka, Koji'
'Miyake, Hiroyuki'
'Tsukube, Hiroshi'

_publ_section_title
;
 A new series of molybdenum-(IV), -(V), and -(VI) dithiolate compounds
 as active site models of molybdoenzymes: preparation, crystal
 structures, spectroscopic/electrochemical properties and reactivity in
 oxygen atom transfer.
;
_journal_issue 21
_journal_name_full 'Dalton transactions (Cambridge, England : 2003)'
_journal_page_first 3558
_journal_page_last 3565
_journal_paper_doi 10.1039/b503828f
_journal_year 2005
_chemical_formula_moiety 'C12 H4 Cl4 S4 '
_chemical_formula_sum 'C12 H4 Cl4 S4'
_chemical_formula_weight 418.22
_space_group_IT_number 14
_symmetry_cell_setting monoclinic
_symmetry_Int_Tables_number 14
_symmetry_space_group_name_Hall '-P 2ybc'
_symmetry_space_group_name_H-M 'P 1 21/c 1'
_cell_angle_alpha 90
_cell_angle_beta 93.528(8)
_cell_angle_gamma 90
_cell_formula_units_Z 2
_cell_length_a 4.289(2)
_cell_length_b 13.968(5)
_cell_length_c 11.991(5)
_cell_measurement_reflns_used 2439
_cell_measurement_temperature 123.1
_cell_measurement_theta_max 27.5
_cell_measurement_theta_min 3.4
_cell_volume 717.0(5)
_computing_cell_refinement CrystalClear
_computing_data_collection CrystalClear
_computing_data_reduction CrystalStructure
_computing_publication_material 'CrystalStructure 3.6.0'
_computing_structure_refinement CRYSTALS
_diffrn_detector_area_resol_mean 7.31
_diffrn_measured_fraction_theta_full 0.9936
_diffrn_measured_fraction_theta_max 0.9936
_diffrn_measurement_device_type 'Rigaku Mercury'
_diffrn_measurement_method \w
_diffrn_radiation_type 'Mo K\a'
_diffrn_radiation_wavelength 0.7107
_diffrn_reflns_limit_h_max 5
_diffrn_reflns_limit_h_min 0
_diffrn_reflns_limit_k_max 18
_diffrn_reflns_limit_k_min 0
_diffrn_reflns_limit_l_max 15
_diffrn_reflns_limit_l_min -15
_diffrn_reflns_number 3430
_diffrn_reflns_theta_full 27.49
_diffrn_reflns_theta_max 27.49
_exptl_absorpt_coefficient_mu 1.388
_exptl_absorpt_correction_T_max 0.650
_exptl_absorpt_correction_T_min 0.327
_exptl_absorpt_correction_type psi-scan
_exptl_absorpt_process_details '(North, Phillips & Mathews, 1968)'
_exptl_crystal_colour yellow
_exptl_crystal_density_diffrn 1.937
_exptl_crystal_density_method 'not measured'
_exptl_crystal_description needle
_exptl_crystal_F_000 416.00
_exptl_crystal_size_max 0.40
_exptl_crystal_size_mid 0.40
_exptl_crystal_size_min 0.31
_refine_diff_density_max 2.08
_refine_diff_density_min -1.00
_refine_ls_extinction_method none
_refine_ls_goodness_of_fit_ref 0.969
_refine_ls_hydrogen_treatment refall
_refine_ls_number_parameters 93
_refine_ls_number_reflns 1638
_refine_ls_R_factor_gt 0.0840
_refine_ls_shift/su_max 0.0000
_refine_ls_structure_factor_coef Fsqd
_refine_ls_weighting_details 'w = 1/[0.0074Fo^2^ + 1.0000\s(Fo^2^)]/(4Fo^2^)'
_refine_ls_weighting_scheme calc
_refine_ls_wR_factor_ref 0.2510
_reflns_number_gt 1184
_reflns_number_total 1638
_reflns_threshold_expression F^2^>2.0\s(F^2^)
_cod_data_source_file b503828f.txt
_cod_data_source_block '[5]'
_cod_depositor_comments
;
The following automatic conversions were performed:

'_exptl_absorpt_correction_type' tag value 'psi-scans' was replaced
with 'psi-scan' value.

Automatic conversion script
Id: cif_fix_values 1646 2011-03-28 12:23:43Z adriana 
;
_cod_original_cell_volume 717.1(5)
_cod_original_formula_sum 'C12 H4 Cl4 S4 '
_cod_database_code 7000122

loop_
_symmetry_equiv_pos_site_id
_symmetry_equiv_pos_as_xyz
1 +X,+Y,+Z
2 -X,1/2+Y,1/2-Z
3 -X,-Y,-Z
4 +X,1/2-Y,1/2+Z

loop_
_atom_site_label
_atom_site_type_symbol
_atom_site_fract_x
_atom_site_fract_y
_atom_site_fract_z
_atom_site_U_iso_or_equiv
_atom_site_adp_type
_atom_site_occupancy
_atom_site_symmetry_multiplicity
_atom_site_calc_flag
_atom_site_refinement_flags
_atom_site_disorder_assembly
_atom_site_disorder_group
Cl(1) Cl 0.4835(4) 0.32053(12) 0.9873(2) 0.0314(4) Uani 1.00 1 d . . .
Cl(2) Cl 0.0073(4) 0.00926(12) 0.64741(13) 0.0305(4) Uani 1.00 1 d . . .
S(1) S 0.4809(4) -0.05726(11) 0.84785(13) 0.0249(4) Uani 1.00 1 d . . .
S(2) S 0.7559(4) 0.10976(12) 1.02060(13) 0.0241(4) Uani 1.00 1 d . . .
C(1) C 0.360(2) 0.0635(4) 0.8362(5) 0.022(1) Uani 1.00 1 d . . .
C(2) C 0.4664(13) 0.1342(5) 0.9125(5) 0.020(1) Uani 1.00 1 d . . .
C(3) C 0.360(2) 0.2294(4) 0.8956(5) 0.022(1) Uani 1.00 1 d . . .
C(4) C 0.149(2) 0.2544(5) 0.8081(6) 0.027(2) Uani 1.00 1 d . . .
C(5) C 0.050(2) 0.1857(5) 0.7327(5) 0.026(2) Uani 1.00 1 d . . .
C(6) C 0.147(1) 0.0916(4) 0.7478(5) 0.020(1) Uani 1.00 1 d . . .
H(1) H 0.0752 0.3183 0.8006 0.033 Uiso 1.00 1 c R . .
H(2) H -0.0843 0.2022 0.6697 0.031 Uiso 1.00 1 c R . .

loop_
_atom_site_aniso_label
_atom_site_aniso_U_11
_atom_site_aniso_U_22
_atom_site_aniso_U_33
_atom_site_aniso_U_12
_atom_site_aniso_U_13
_atom_site_aniso_U_23
Cl(1) 0.0407(10) 0.0205(8) 0.0326(9) 0.0032(6) -0.0018(7) -0.0044(6)
Cl(2) 0.0458(10) 0.0191(8) 0.0260(8) -0.0031(6) -0.0027(7) 0.0007(6)
S(1) 0.0324(9) 0.0189(8) 0.0241(8) 0.0050(6) 0.0077(6) 0.0011(6)
S(2) 0.0230(8) 0.0229(8) 0.0265(8) 0.0005(6) 0.0015(6) 0.0045(6)
C(1) 0.024(3) 0.017(3) 0.026(3) -0.000(2) 0.010(3) 0.002(2)
C(2) 0.019(3) 0.020(3) 0.021(3) 0.001(2) 0.003(2) 0.006(2)
C(3) 0.029(3) 0.015(3) 0.021(3) -0.003(2) 0.004(2) -0.007(2)
C(4) 0.034(4) 0.018(3) 0.032(3) 0.001(2) 0.011(3) 0.001(3)
C(5) 0.030(3) 0.023(3) 0.024(3) 0.002(3) -0.000(3) 0.004(3)
C(6) 0.024(3) 0.018(3) 0.019(3) -0.001(2) 0.007(2) 0.002(2)

loop_
_atom_type_symbol
_atom_type_description
_atom_type_scat_dispersion_real
_atom_type_scat_dispersion_imag
_atom_type_scat_source
C C 0.003 0.002
;
International Tables for Crystallography
(1992, Vol. C, Tables 4.2.6.8 and 6.1.1.4)
;
H H 0.000 0.000
;
International Tables for Crystallography
(1992, Vol. C, Table 6.1.1.4)
;
Cl Cl 0.148 0.159
;
International Tables for Crystallography
(1992, Vol. C, Tables 4.2.6.8 and 6.1.1.4)
;
S S 0.125 0.123
;
International Tables for Crystallography
(1992, Vol. C, Tables 4.2.6.8 and 6.1.1.4)
;

loop_
_geom_angle_atom_site_label_1
_geom_angle_atom_site_label_2
_geom_angle_atom_site_label_3
_geom_angle
_geom_angle_publ_flag
_geom_angle_site_symmetry_1
_geom_angle_site_symmetry_2
_geom_angle_site_symmetry_3
Cl(1) C(3) C(2) 120.8(4) ? . . .
Cl(1) C(3) C(4) 116.9(5) ? . . .
Cl(2) C(6) C(1) 121.0(5) ? . . .
Cl(2) C(6) C(5) 116.5(5) ? . . .
S(1) C(1) C(2) 122.6(5) ? . . .
S(1) C(1) C(6) 119.8(5) ? . . .
S(2) C(2) C(3) 119.4(5) ? . . .
S(2) C(2) C(1) 121.8(5) ? . . .
C(1) C(2) C(3) 118.6(5) ? . . .
C(6) C(1) C(2) 117.7(5) ? . . .
C(1) C(6) C(5) 122.4(6) ? . . .
C(2) C(3) C(4) 122.3(6) ? . . .
C(3) C(4) C(5) 119.0(6) ? . . .
C(4) C(5) C(6) 120.0(6) ? . . .
C(3) C(4) H(1) 120.4245 ? . . .
H(1) C(4) C(5) 120.5273 ? . . .
C(4) C(5) H(2) 120.3195 ? . . .
H(2) C(5) C(6) 119.7118 ? . . .

loop_
_geom_bond_atom_site_label_1
_geom_bond_atom_site_label_2
_geom_bond_distance
_geom_bond_publ_flag
_geom_bond_site_symmetry_1
_geom_bond_site_symmetry_2
Cl(1) C(3) 1.743(6) ? . .
Cl(2) C(6) 1.744(6) ? . .
S(1) C(1) 1.768(6) ? . .
S(2) C(2) 1.772(6) ? . .
C(1) C(2) 1.402(9) ? . .
C(1) C(6) 1.412(8) ? . .
C(2) C(3) 1.418(9) ? . .
C(3) C(4) 1.386(9) ? . .
C(4) C(5) 1.368(9) ? . .
C(5) C(6) 1.389(9) ? . .
C(4) H(1) 0.9500 ? . .
C(5) H(2) 0.9500 ? . .

loop_
_geom_torsion_atom_site_label_1
_geom_torsion_atom_site_label_2
_geom_torsion_atom_site_label_3
_geom_torsion_atom_site_label_4
_geom_torsion
_geom_torsion_publ_flag
_geom_torsion_site_symmetry_1
_geom_torsion_site_symmetry_2
_geom_torsion_site_symmetry_3
_geom_torsion_site_symmetry_4
S(1) C(1) C(2) S(2) 5.4(8) ? . . . .
S(1) C(1) C(2) C(3) 179.3(5) ? . . . .
C(6) C(1) C(2) S(2) -175.2(5) ? . . . .
C(6) C(1) C(2) C(3) -1.3(9) ? . . . .
S(1) C(1) C(6) Cl(2) -1.6(8) ? . . . .
S(1) C(1) C(6) C(5) -178.4(6) ? . . . .
C(2) C(1) C(6) Cl(2) 179.0(5) ? . . . .
C(2) C(1) C(6) C(5) 2.1(9) ? . . . .
S(2) C(2) C(3) Cl(1) -5.8(8) ? . . . .
S(2) C(2) C(3) C(4) 175.6(6) ? . . . .
C(1) C(2) C(3) Cl(1) -179.8(4) ? . . . .
C(1) C(2) C(3) C(4) 1(1) ? . . . .
Cl(1) C(3) C(4) C(5) 178.8(6) ? . . . .
C(2) C(3) C(4) C(5) -2(1) ? . . . .
C(3) C(4) C(5) C(6) 3(1) ? . . . .
C(4) C(5) C(6) Cl(2) 179.8(4) ? . . . .
C(4) C(5) C(6) C(1) -3(1) ? . . . .

loop_
_cod_related_entry_id
_cod_related_entry_database
_cod_related_entry_code
1 ChemSpider 21144919
